data_7222578
loop_
_publ_author_name
'Hirschle, C.'
'Rosstauscher, J.'
'Emmerling, F.'
'Roehr, C.'

_publ_section_title
;
 Rb- und Cs-Oxoantimonate(V) mit Kanalstrukturen: Synthesen,
 Kristallstrukturen und Schwingungsspektren
;
_journal_name_full
;
Zeitschrift fuer Naturforschung, Teil B. Anorganische Chemie, Organische 
Chemie (42,1987-)
;
_journal_page_first 169
_journal_page_last 178
_journal_volume 56
_journal_year 2001
_chemical_formula_sum 'Cs3 O14 Sb5'
_chemical_name_systematic 'Cs3 (Sb5 O14)'
_space_group_IT_number 55
_symmetry_space_group_name_Hall '-P 2 2ab'
_symmetry_space_group_name_H-M 'P b a m'
_cell_angle_alpha 90
_cell_angle_beta 90
_cell_angle_gamma 90
_cell_formula_units_Z 4
_cell_length_a 7.4337
_cell_length_b 26.251
_cell_length_c 7.396
_cell_volume 1443.271
_citation_journal_id_ASTM ZNBSEN
_cod_data_source_file Hirschle_ZNBSEN_2001_12.cif
_cod_data_source_block Cs3O14Sb5
_cod_database_code 7222578

loop_
_symmetry_equiv_pos_as_xyz
x,y,z
-x,-y,z
x+1/2,-y+1/2,-z
-x+1/2,y+1/2,-z
-x,-y,-z
x,y,-z
-x-1/2,y-1/2,z
x-1/2,-y-1/2,z

loop_
_atom_site_label
_atom_site_type_symbol
_atom_site_fract_x
_atom_site_fract_y
_atom_site_fract_z
_atom_site_occupancy
_atom_site_U_iso_or_equiv
O4 O-2 0.1787 0.2023 0.302 1 0.0
Cs1 Cs+1 0.2638 0.01704 0.5 1 0.0
Cs2 Cs+1 0.3619 0.29008 0 1 0.0
O5 O-2 0 0 0.174 1 0.0
Sb2 Sb+5 0.0974 0.44096 0 1 0.0
O3 O-2 0.1652 0.0974 0.195 1 0.0
O8 O-2 0.335 0.4131 0 1 0.0
O10 O-2 0.4 0.1613 0 1 0.0
O2 O-2 0.341 0.0156 0 1 0.0
O6 O-2 0.0678 0.3052 0.312 1 0.0
Sb4 Sb+5 0.35937 0.14971 0.2569 1 0.0
Cs3 Cs+1 0.367 0.38204 0.5 1 0.0
O9 O-2 0.0368 0.416 0.2296 1 0.0
O1 O-2 0.377 0.2722 0.5 1 0.0
O7 O-2 0.348 0.1231 0.5 1 0.0
Sb3 Sb+5 0.1212 0.25274 0.5 1 0.0
Sb1 Sb+5 0.0804 0.05509 0 1 0.0
